data_7211861
loop_
_publ_author_name
'Zhang, Zhi-Ling'
'Shen, Gui-Lan'
'Cheng, Ying'
'Ding, You-Bang'
'Yin, Ye-Gao'
'Li, Dan'

_publ_section_title
;
 Isomorphic polysupramolecules assembled from mixed valent Cu-triazolate
 sheets, benzene-1,3,5-tricarboxylates and halides
;
_journal_issue 4
_journal_name_full CrystEngComm
_journal_page_first 1171
_journal_paper_doi 10.1039/b915850b
_journal_volume 12
_journal_year 2010
_chemical_formula_moiety 'C17 H11 Cl Cu6 N12 O6'
_chemical_formula_sum 'C17 H11 Cl Cu6 N12 O6'
_chemical_formula_weight 896.13
_chemical_name_systematic
;
?
;
_space_group_IT_number 130
_symmetry_cell_setting tetragonal
_symmetry_space_group_name_Hall '-P 4a 2ac'
_symmetry_space_group_name_H-M 'P 4/n c c :2'
_atom_sites_solution_hydrogens geom
_atom_sites_solution_primary direct
_atom_sites_solution_secondary difmap
_audit_creation_method SHELXL-97
_cell_angle_alpha 90.00
_cell_angle_beta 90.00
_cell_angle_gamma 90.00
_cell_formula_units_Z 8
_cell_length_a 20.321(2)
_cell_length_b 20.321
_cell_length_c 13.6990(10)
_cell_measurement_temperature 293(2)
_cell_measurement_theta_max 25.000
_cell_measurement_theta_min 1.4
_cell_volume 5656.9(7)
_computing_cell_refinement 'SAINT (Bruker, 2002)'
_computing_data_collection 'SMART (Bruker, 2002)'
_computing_data_reduction SMART
_computing_molecular_graphics 'ORTEPII (Johnson, 1976)'
_computing_publication_material SHELXL97
_computing_structure_refinement 'SHELXL-97 (Sheldrick, 1997)'
_computing_structure_solution 'SHELXS-97 (Sheldrick, 1990)'
_diffrn_ambient_temperature 293(2)
_diffrn_measured_fraction_theta_full 1.000
_diffrn_measured_fraction_theta_max 1.000
_diffrn_measurement_device_type 'Bruker APEX area-detector'
_diffrn_measurement_method '\f and \w'
_diffrn_radiation_monochromator graphite
_diffrn_radiation_source 'fine-focus sealed tube'
_diffrn_radiation_type MoK\a
_diffrn_radiation_wavelength 0.71073
_diffrn_reflns_av_R_equivalents 0.0728
_diffrn_reflns_av_sigmaI/netI 0.0315
_diffrn_reflns_limit_h_max 24
_diffrn_reflns_limit_h_min -19
_diffrn_reflns_limit_k_max 24
_diffrn_reflns_limit_k_min -23
_diffrn_reflns_limit_l_max 15
_diffrn_reflns_limit_l_min -16
_diffrn_reflns_number 27321
_diffrn_reflns_theta_full 25.00
_diffrn_reflns_theta_max 25.00
_diffrn_reflns_theta_min 1.42
_diffrn_standards_decay_% 0
_diffrn_standards_interval_count 0
_diffrn_standards_interval_time 0
_exptl_absorpt_coefficient_mu 4.581
_exptl_absorpt_correction_T_max 0.551
_exptl_absorpt_correction_T_min 0.387
_exptl_absorpt_correction_type multi-scan
_exptl_absorpt_process_details '(SADABS; Bruker, 2002)'
_exptl_crystal_colour yellow
_exptl_crystal_density_diffrn 2.104
_exptl_crystal_density_meas ?
_exptl_crystal_density_method 'not measured'
_exptl_crystal_description block
_exptl_crystal_F_000 3488
_exptl_crystal_size_max 0.22
_exptl_crystal_size_mid 0.18
_exptl_crystal_size_min 0.13
_refine_diff_density_max 1.066
_refine_diff_density_min -0.738
_refine_diff_density_rms 0.286
_refine_ls_extinction_method none
_refine_ls_goodness_of_fit_ref 1.096
_refine_ls_hydrogen_treatment constr
_refine_ls_matrix_type full
_refine_ls_number_parameters 247
_refine_ls_number_reflns 2497
_refine_ls_number_restraints 105
_refine_ls_restrained_S_all 1.099
_refine_ls_R_factor_all 0.1112
_refine_ls_R_factor_gt 0.0600
_refine_ls_shift/su_max 0.000
_refine_ls_shift/su_mean 0.000
_refine_ls_structure_factor_coef Fsqd
_refine_ls_weighting_details 'calc w=1/[\s^2^(Fo^2^)+(0.0991P)^2^+4.7487P] where P=(Fo^2^+2Fc^2^)/3'
_refine_ls_weighting_scheme calc
_refine_ls_wR_factor_gt 0.1533
_refine_ls_wR_factor_ref 0.1954
_reflns_number_gt 1408
_reflns_number_total 2498
_reflns_threshold_expression >2sigma(I)
_cod_data_source_file b915850b.txt
_cod_data_source_block 'data_cu2'
_cod_depositor_comments
;
The following automatic conversions were performed:

'_symmetry_cell_setting' value 'Tetragonal' changed to 'tetragonal'
according to /home/saulius/struct/CIF-dictionaries/cif_core.dic
dictionary named 'cif_core.dic' version 2.4.2 from 2011-04-26.

Automatic conversion script
Id: cif_fix_values 1891 2012-01-12 08:04:46Z andrius 

The following automatic conversions were performed:

'_exptl_crystal_density_meas' value 'not measured' was changed to '?'
- the value is perceived as not measured.

Automatic conversion script
Id: cif_fix_values 3008 2015-01-20 13:52:24Z robertas 
;
_cod_original_cell_volume 5656.9(6)
_cod_original_sg_symbol_H-M P4/ncc
_cod_database_code 7211861

loop_
_symmetry_equiv_pos_as_xyz
'x, y, z'
'-x+1/2, -y+1/2, z'
'-y+1/2, x, z'
'y, -x+1/2, z'
'-x, y+1/2, -z+1/2'
'x+1/2, -y, -z+1/2'
'y+1/2, x+1/2, -z+1/2'
'-y, -x, -z+1/2'
'-x, -y, -z'
'x-1/2, y-1/2, -z'
'y-1/2, -x, -z'
'-y, x-1/2, -z'
'x, -y-1/2, z-1/2'
'-x-1/2, y, z-1/2'
'-y-1/2, -x-1/2, z-1/2'
'y, x, z-1/2'

loop_
_atom_site_label
_atom_site_type_symbol
_atom_site_fract_x
_atom_site_fract_y
_atom_site_fract_z
_atom_site_U_iso_or_equiv
_atom_site_adp_type
_atom_site_occupancy
_atom_site_symmetry_multiplicity
_atom_site_calc_flag
_atom_site_refinement_flags
_atom_site_disorder_assembly
_atom_site_disorder_group
Cu1 Cu 0.63266(5) 0.73511(5) 0.08204(11) 0.0704(5) Uani 1 1 d . . .
Cu2 Cu 0.46931(6) 0.96885(6) 0.12761(9) 0.0690(5) Uani 1 1 d . . .
Cu3 Cu 0.36721(5) 1.23534(5) 0.16431(11) 0.0706(5) Uani 1 1 d . . .
Cl1 Cl 0.7500 0.7500 -0.0015(4) 0.0503(10) Uani 1 4 d S . .
Cl2 Cl 0.2500 1.2500 0.2507(4) 0.0521(10) Uani 1 4 d S . .
N1 N 0.6014(3) 0.8220(3) 0.0902(6) 0.0528(18) Uani 1 1 d . . .
N2 N 0.6427(3) 0.8747(3) 0.0913(6) 0.0558(19) Uani 1 1 d . . .
N3 N 0.5403(3) 0.9109(3) 0.1078(5) 0.0552(19) Uani 1 1 d . . .
N4 N 0.4126(3) 1.0414(3) 0.1372(6) 0.062(2) Uani 1 1 d . . .
N5 N 0.3761(3) 1.1431(3) 0.1553(5) 0.0518(18) Uani 1 1 d . . .
N6 N 0.3229(3) 1.1021(3) 0.1560(6) 0.0507(18) Uani 1 1 d . . .
C1 C 0.5419(4) 0.8464(4) 0.1020(7) 0.064(3) Uani 1 1 d . . .
H1 H 0.5043 0.8203 0.1059 0.076 Uiso 1 1 calc R . .
C2 C 0.6055(4) 0.9271(5) 0.1005(6) 0.056(2) Uani 1 1 d . . .
H2 H 0.6214 0.9700 0.1020 0.067 Uiso 1 1 calc R . .
C3 C 0.4275(4) 1.1032(4) 0.1440(7) 0.059(3) Uani 1 1 d . . .
H3 H 0.4706 1.1185 0.1413 0.071 Uiso 1 1 calc R . .
C4 C 0.3474(4) 1.0419(4) 0.1463(7) 0.058(2) Uani 1 1 d . . .
H4 H 0.3217 1.0040 0.1460 0.070 Uiso 1 1 calc R . .
O1 O 0.3852(18) 0.8853(17) 0.1730(19) 0.038(7) Uani 0.50 1 d PDU A -1
O2 O 0.381(2) 0.892(2) 0.336(2) 0.059(10) Uani 0.50 1 d PDU A -1
O3 O 0.1747(5) 0.8793(6) 0.5064(9) 0.072(3) Uani 0.50 1 d PDU A -1
O4 O 0.0805(6) 0.8719(10) 0.4294(12) 0.107(5) Uani 0.50 1 d PDU A -1
O5 O 0.0842(6) 0.8761(10) 0.0607(12) 0.108(5) Uani 0.50 1 d PDU A -1
O6 O 0.1797(5) 0.8758(5) -0.0123(8) 0.058(3) Uani 0.50 1 d PDU A -1
C5 C 0.2815(3) 0.8800(3) 0.2505(8) 0.043(3) Uani 0.50 1 d PGDU A -1
C6 C 0.2463(4) 0.8789(5) 0.3374(6) 0.043(4) Uani 0.50 1 d PGDU A -1
H6 H 0.2684 0.8802 0.3968 0.052 Uiso 0.50 1 calc PR A -1
C7 C 0.1779(4) 0.8760(5) 0.3356(7) 0.060(5) Uani 0.50 1 d PGDU A -1
C8 C 0.1449(3) 0.8741(4) 0.2469(9) 0.057(5) Uani 0.50 1 d PGDU A -1
H8 H 0.0991 0.8721 0.2457 0.069 Uiso 0.50 1 calc PR A -1
C9 C 0.1801(5) 0.8751(5) 0.1599(7) 0.050(4) Uani 0.50 1 d PGDU A -1
C10 C 0.2484(4) 0.8781(5) 0.1617(6) 0.051(4) Uani 0.50 1 d PGDU A -1
H10 H 0.2720 0.8788 0.1035 0.061 Uiso 0.50 1 calc PR A -1
C11 C 0.3562(4) 0.8834(5) 0.2533(16) 0.037(4) Uani 0.50 1 d PDU A -1
C12 C 0.1413(6) 0.8750(9) 0.4299(9) 0.061(6) Uani 0.50 1 d PDU A -1
C13 C 0.1455(6) 0.8731(8) 0.0638(8) 0.060(6) Uani 0.50 1 d PDU A -1

loop_
_atom_site_aniso_label
_atom_site_aniso_U_11
_atom_site_aniso_U_22
_atom_site_aniso_U_33
_atom_site_aniso_U_23
_atom_site_aniso_U_13
_atom_site_aniso_U_12
Cu1 0.0524(7) 0.0282(5) 0.1306(12) 0.0007(7) 0.0068(7) 0.0052(5)
Cu2 0.0458(7) 0.0463(7) 0.1148(11) 0.0004(6) 0.0061(6) 0.0240(5)
Cu3 0.0518(8) 0.0271(5) 0.1329(12) 0.0044(7) -0.0030(7) -0.0046(5)
Cl1 0.0444(14) 0.0444(14) 0.062(3) 0.000 0.000 0.000
Cl2 0.0456(15) 0.0456(15) 0.065(3) 0.000 0.000 0.000
N1 0.028(3) 0.031(3) 0.100(6) 0.003(4) 0.008(3) 0.003(3)
N2 0.035(4) 0.034(4) 0.098(6) -0.009(4) -0.001(4) 0.002(3)
N3 0.036(4) 0.043(4) 0.087(6) 0.000(4) 0.004(3) 0.009(3)
N4 0.034(4) 0.042(4) 0.111(7) 0.008(4) 0.005(4) 0.016(3)
N5 0.029(4) 0.033(4) 0.094(6) 0.001(4) 0.002(4) 0.007(3)
N6 0.025(3) 0.028(3) 0.099(5) 0.001(3) 0.003(3) 0.003(3)
C1 0.022(4) 0.047(5) 0.122(8) 0.000(5) 0.015(4) -0.003(4)
C2 0.024(4) 0.053(5) 0.091(7) -0.005(5) 0.007(4) 0.008(4)
C3 0.018(4) 0.051(6) 0.109(8) 0.010(5) -0.001(4) 0.002(4)
C4 0.038(5) 0.031(4) 0.106(7) 0.003(4) 0.010(5) -0.003(4)
O1 0.040(10) 0.035(9) 0.039(9) -0.001(7) 0.001(6) -0.005(6)
O2 0.057(12) 0.056(12) 0.065(12) -0.001(8) 0.006(8) -0.005(8)
O3 0.057(6) 0.097(7) 0.060(6) -0.001(6) 0.004(6) -0.005(6)
O4 0.069(8) 0.155(10) 0.096(9) 0.004(8) 0.012(7) -0.007(8)
O5 0.072(8) 0.157(10) 0.096(9) 0.001(8) -0.008(7) 0.002(8)
O6 0.046(5) 0.075(6) 0.052(6) -0.005(6) 0.001(5) -0.003(5)
C5 0.036(7) 0.043(7) 0.048(7) 0.005(6) -0.002(6) -0.006(6)
C6 0.036(7) 0.040(7) 0.053(8) -0.001(7) 0.003(6) -0.005(5)
C7 0.057(8) 0.064(8) 0.058(8) 0.000(7) 0.008(7) -0.007(7)
C8 0.040(8) 0.073(9) 0.059(7) 0.005(8) 0.000(8) -0.002(7)
C9 0.050(7) 0.048(7) 0.053(8) 0.001(7) -0.003(7) 0.006(6)
C10 0.049(8) 0.056(8) 0.048(8) 0.000(7) 0.003(6) 0.001(6)
C11 0.037(7) 0.026(6) 0.048(7) -0.005(7) 0.001(7) 0.003(5)
C12 0.042(8) 0.074(10) 0.068(10) 0.006(8) 0.015(7) 0.014(8)
C13 0.051(9) 0.063(10) 0.067(10) -0.008(8) -0.008(7) 0.002(8)

loop_
_atom_type_symbol
_atom_type_description
_atom_type_scat_dispersion_real
_atom_type_scat_dispersion_imag
_atom_type_scat_source
C C 0.0033 0.0016 'International Tables Vol C Tables 4.2.6.8 and 6.1.1.4'
H H 0.0000 0.0000 'International Tables Vol C Tables 4.2.6.8 and 6.1.1.4'
N N 0.0061 0.0033 'International Tables Vol C Tables 4.2.6.8 and 6.1.1.4'
O O 0.0106 0.0060 'International Tables Vol C Tables 4.2.6.8 and 6.1.1.4'
Cl Cl 0.1484 0.1585 'International Tables Vol C Tables 4.2.6.8 and 6.1.1.4'
Cu Cu 0.3201 1.2651 'International Tables Vol C Tables 4.2.6.8 and 6.1.1.4'

loop_
_geom_angle_atom_site_label_1
_geom_angle_atom_site_label_2
_geom_angle_atom_site_label_3
_geom_angle
_geom_angle_site_symmetry_1
_geom_angle_site_symmetry_3
N1 Cu1 N2 154.6(3) . 3_655
N1 Cu1 Cl1 102.82(19) . .
N2 Cu1 Cl1 102.3(2) 3_655 .
N4 Cu2 N3 166.6(3) . .
N4 Cu2 O2 99.5(9) . 7_455
N3 Cu2 O2 93.8(9) . 7_455
N5 Cu3 N6 154.2(3) . 3_665
N5 Cu3 Cl2 103.0(2) . .
N6 Cu3 Cl2 102.5(2) 3_665 .
Cu1 Cl1 Cu1 79.35(8) 2_665 3_655
Cu1 Cl1 Cu1 79.35(8) 2_665 4_565
Cu1 Cl1 Cu1 129.1(2) 3_655 4_565
Cu1 Cl1 Cu1 129.1(2) 2_665 .
Cu1 Cl1 Cu1 79.35(8) 3_655 .
Cu1 Cl1 Cu1 79.35(8) 4_565 .
Cu3 Cl2 Cu3 78.71(8) 4_465 .
Cu3 Cl2 Cu3 78.71(8) 4_465 2_575
Cu3 Cl2 Cu3 127.5(2) . 2_575
Cu3 Cl2 Cu3 127.5(2) 4_465 3_665
Cu3 Cl2 Cu3 78.71(8) . 3_665
Cu3 Cl2 Cu3 78.71(8) 2_575 3_665
C1 N1 N2 105.5(6) . .
C1 N1 Cu1 132.2(5) . .
N2 N1 Cu1 122.1(5) . .
C2 N2 N1 106.5(6) . .
C2 N2 Cu1 130.1(6) . 4_565
N1 N2 Cu1 123.3(5) . 4_565
C1 N3 C2 102.3(7) . .
C1 N3 Cu2 130.7(6) . .
C2 N3 Cu2 127.0(6) . .
C3 N4 C4 102.6(7) . .
C3 N4 Cu2 128.5(6) . .
C4 N4 Cu2 128.6(6) . .
C3 N5 N6 104.5(6) . .
C3 N5 Cu3 133.4(6) . .
N6 N5 Cu3 122.0(5) . .
C4 N6 N5 105.4(6) . .
C4 N6 Cu3 131.6(5) . 4_465
N5 N6 Cu3 123.0(5) . 4_465
N3 C1 N1 114.0(7) . .
N3 C1 H1 123.0 . .
N1 C1 H1 123.0 . .
N2 C2 N3 111.7(8) . .
N2 C2 H2 124.2 . .
N3 C2 H2 124.2 . .
N4 C3 N5 114.5(8) . .
N4 C3 H3 122.7 . .
N5 C3 H3 122.7 . .
N6 C4 N4 113.0(7) . .
N6 C4 H4 123.5 . .
N4 C4 H4 123.5 . .
C11 O2 Cu2 125(3) . 7_455
C6 C5 C10 120.0 . .
C6 C5 C11 119.6(11) . .
C10 C5 C11 120.4(11) . .
C7 C6 C5 120.0 . .
C7 C6 H6 120.0 . .
C5 C6 H6 120.0 . .
C8 C7 C6 120.0 . .
C8 C7 C12 121.0(9) . .
C6 C7 C12 119.0(9) . .
C9 C8 C7 120.0 . .
C9 C8 H8 120.0 . .
C7 C8 H8 120.0 . .
C8 C9 C10 120.0 . .
C8 C9 C13 120.9(9) . .
C10 C9 C13 119.1(9) . .
C9 C10 C5 120.0 . .
C9 C10 H10 120.0 . .
C5 C10 H10 120.0 . .
O1 C11 O2 127.0(16) . .
O1 C11 C5 117(2) . .
O2 C11 C5 116(2) . .
O4 C12 O3 123.3(13) . .
O4 C12 C7 119.6(12) . .
O3 C12 C7 117.0(11) . .
O5 C13 O6 121.5(13) . .
O5 C13 C9 119.8(12) . .
O6 C13 C9 118.2(11) . .

loop_
_geom_bond_atom_site_label_1
_geom_bond_atom_site_label_2
_geom_bond_distance
_geom_bond_site_symmetry_2
Cu1 N1 1.880(6) .
Cu1 N2 1.888(6) 3_655
Cu1 Cl1 2.662(3) .
Cu2 N4 1.876(7) .
Cu2 N3 1.882(7) .
Cu2 O2 2.43(5) 7_455
Cu3 N5 1.887(6) .
Cu3 N6 1.889(6) 3_665
Cu3 Cl2 2.677(3) .
Cl1 Cu1 2.662(2) 2_665
Cl1 Cu1 2.662(2) 3_655
Cl1 Cu1 2.662(2) 4_565
Cl2 Cu3 2.677(3) 4_465
Cl2 Cu3 2.677(3) 2_575
Cl2 Cu3 2.677(3) 3_665
N1 C1 1.317(9) .
N1 N2 1.362(8) .
N2 C2 1.312(10) .
N2 Cu1 1.888(6) 4_565
N3 C1 1.314(10) .
N3 C2 1.368(10) .
N4 C3 1.296(11) .
N4 C4 1.331(10) .
N5 C3 1.331(10) .
N5 N6 1.366(8) .
N6 C4 1.327(9) .
N6 Cu3 1.889(6) 4_465
C1 H1 0.9300 .
C2 H2 0.9300 .
C3 H3 0.9300 .
C4 H4 0.9300 .
O1 C11 1.248(10) .
O2 C11 1.248(10) .
O2 Cu2 2.43(5) 7_455
O3 C12 1.252(9) .
O4 C12 1.237(9) .
O5 C13 1.249(9) .
O6 C13 1.253(9) .
C5 C6 1.3900 .
C5 C10 1.3900 .
C5 C11 1.520(9) .
C6 C7 1.3900 .
C6 H6 0.9300 .
C7 C8 1.3900 .
C7 C12 1.490(9) .
C8 C9 1.3900 .
C8 H8 0.9300 .
C9 C10 1.3900 .
C9 C13 1.493(9) .
C10 H10 0.9300 .

loop_
_geom_torsion_atom_site_label_1
_geom_torsion_atom_site_label_2
_geom_torsion_atom_site_label_3
_geom_torsion_atom_site_label_4
_geom_torsion
_geom_torsion_site_symmetry_1
_geom_torsion_site_symmetry_4
N1 Cu1 Cl1 Cu1 92.3(2) . 2_665
N2 Cu1 Cl1 Cu1 -91.6(3) 3_655 2_665
N1 Cu1 Cl1 Cu1 159.1(2) . 3_655
N2 Cu1 Cl1 Cu1 -24.9(3) 3_655 3_655
N1 Cu1 Cl1 Cu1 25.6(3) . 4_565
N2 Cu1 Cl1 Cu1 -158.3(3) 3_655 4_565
N5 Cu3 Cl2 Cu3 -26.1(3) . 4_465
N6 Cu3 Cl2 Cu3 158.5(2) 3_665 4_465
N5 Cu3 Cl2 Cu3 -92.2(2) . 2_575
N6 Cu3 Cl2 Cu3 92.3(2) 3_665 2_575
N5 Cu3 Cl2 Cu3 -158.4(2) . 3_665
N6 Cu3 Cl2 Cu3 26.2(3) 3_665 3_665
N2 Cu1 N1 C1 -9.9(14) 3_655 .
Cl1 Cu1 N1 C1 161.1(9) . .
N2 Cu1 N1 N2 165.0(10) 3_655 .
Cl1 Cu1 N1 N2 -24.0(7) . .
C1 N1 N2 C2 -1.9(10) . .
Cu1 N1 N2 C2 -178.0(6) . .
C1 N1 N2 Cu1 177.5(6) . 4_565
Cu1 N1 N2 Cu1 1.4(10) . 4_565
N4 Cu2 N3 C1 -164.6(13) . .
O2 Cu2 N3 C1 8.9(12) 7_455 .
N4 Cu2 N3 C2 19.0(19) . .
O2 Cu2 N3 C2 -167.5(11) 7_455 .
N3 Cu2 N4 C3 -21(2) . .
O2 Cu2 N4 C3 165.1(12) 7_455 .
N3 Cu2 N4 C4 164.4(12) . .
O2 Cu2 N4 C4 -9.0(12) 7_455 .
N6 Cu3 N5 C3 10.3(14) 3_665 .
Cl2 Cu3 N5 C3 -159.5(9) . .
N6 Cu3 N5 N6 -167.0(9) 3_665 .
Cl2 Cu3 N5 N6 23.2(7) . .
C3 N5 N6 C4 0.7(10) . .
Cu3 N5 N6 C4 178.6(6) . .
C3 N5 N6 Cu3 -177.1(6) . 4_465
Cu3 N5 N6 Cu3 0.9(10) . 4_465
C2 N3 C1 N1 -1.2(11) . .
Cu2 N3 C1 N1 -178.2(6) . .
N2 N1 C1 N3 2.0(11) . .
Cu1 N1 C1 N3 177.5(6) . .
N1 N2 C2 N3 1.3(11) . .
Cu1 N2 C2 N3 -178.1(6) 4_565 .
C1 N3 C2 N2 -0.2(11) . .
Cu2 N3 C2 N2 177.1(6) . .
C4 N4 C3 N5 -1.1(11) . .
Cu2 N4 C3 N5 -176.4(6) . .
N6 N5 C3 N4 0.2(11) . .
Cu3 N5 C3 N4 -177.3(7) . .
N5 N6 C4 N4 -1.5(11) . .
Cu3 N6 C4 N4 176.0(6) 4_465 .
C3 N4 C4 N6 1.6(11) . .
Cu2 N4 C4 N6 176.8(6) . .
C10 C5 C6 C7 0.0 . .
C11 C5 C6 C7 179.9(3) . .
C5 C6 C7 C8 0.0 . .
C5 C6 C7 C12 -180.0(3) . .
C6 C7 C8 C9 0.0 . .
C12 C7 C8 C9 180.0(3) . .
C7 C8 C9 C10 0.0 . .
C7 C8 C9 C13 180.0(3) . .
C8 C9 C10 C5 0.0 . .
C13 C9 C10 C5 180.0(3) . .
C6 C5 C10 C9 0.0 . .
C11 C5 C10 C9 -179.9(3) . .
Cu2 O2 C11 O1 36(5) 7_455 .
Cu2 O2 C11 C5 -134.7(18) 7_455 .
C6 C5 C11 O1 -178.8(19) . .
C10 C5 C11 O1 1.0(19) . .
C6 C5 C11 O2 -7(3) . .
C10 C5 C11 O2 173(2) . .
C8 C7 C12 O4 0.5(18) . .
C6 C7 C12 O4 -179.5(17) . .
C8 C7 C12 O3 -177.4(14) . .
C6 C7 C12 O3 2.5(15) . .
C8 C9 C13 O5 6.1(17) . .
C10 C9 C13 O5 -173.9(17) . .
C8 C9 C13 O6 178.3(13) . .
C10 C9 C13 O6 -1.7(14) . .
